data_4335381
loop_
_publ_author_name
'Michael Giese'
'Markus Albrecht'
'Simon Steike'
'Anton Ackermann'
'Arto Valkonen'
'Kari Rissanen'

_publ_section_title
;
 Di-, Tri-, and Tetra(pentafluorophenyl) Derivatives for Oligotopic
 Anion-\p Interactions
;
_journal_name_full 'Inorganic Chemistry'
_journal_page_first 7666
_journal_page_last 7672
_journal_paper_doi 10.1021/ic4008087
_journal_volume 52
_journal_year 2013
_chemical_formula_moiety 'C20 H20 F10 N2, C2 H6 O S, 2(Br)'
_chemical_formula_sum 'C22 H26 Br2 F10 N2 O S'
_chemical_formula_weight 716.33
_chemical_name_systematic
;
 ?
;
_space_group_IT_number 2
_symmetry_cell_setting triclinic
_symmetry_space_group_name_Hall '-P 1'
_symmetry_space_group_name_H-M 'P -1'
_atom_sites_solution_hydrogens geom
_atom_sites_solution_primary direct
_atom_sites_solution_secondary difmap
_audit_creation_method SHELXL-97
_cell_angle_alpha 111.3640(10)
_cell_angle_beta 91.7140(10)
_cell_angle_gamma 92.9300(10)
_cell_formula_units_Z 2
_cell_length_a 7.1359(2)
_cell_length_b 12.6440(3)
_cell_length_c 16.7753(4)
_cell_measurement_reflns_used 5727
_cell_measurement_temperature 123(2)
_cell_measurement_theta_max 28.283
_cell_measurement_theta_min 0.407
_cell_volume 1405.81(6)
_computing_cell_refinement 'DENZO-SMN (Otwinowski & Minor, 1997)'
_computing_data_collection 'Collect (Bruker, 2008)'
_computing_data_reduction DENZO-SMN
_computing_molecular_graphics 'ORTEP-3 (Farrugia, 1997); MERCURY (Macrae, <i>et al.</i>, 2008)'
_computing_publication_material SHELXL-97
_computing_structure_refinement 'SHELXL-97 (Sheldrick, 2008)'
_computing_structure_solution 'SIR-2004 (Burla, et al., 2005)'
_diffrn_ambient_temperature 123(2)
_diffrn_detector_area_resol_mean 9
_diffrn_measured_fraction_theta_full 0.996
_diffrn_measured_fraction_theta_max 0.996
_diffrn_measurement_device_type 'Bruker-Nonius Kappa CCD with APEXII detector'
_diffrn_measurement_method '\f and \w scans'
_diffrn_radiation_monochromator graphite
_diffrn_radiation_source 'fine-focus sealed tube'
_diffrn_radiation_type MoK\a
_diffrn_radiation_wavelength 0.71073
_diffrn_reflns_av_R_equivalents 0.0190
_diffrn_reflns_av_sigmaI/netI 0.0375
_diffrn_reflns_limit_h_max 8
_diffrn_reflns_limit_h_min -8
_diffrn_reflns_limit_k_max 15
_diffrn_reflns_limit_k_min -13
_diffrn_reflns_limit_l_max 19
_diffrn_reflns_limit_l_min -20
_diffrn_reflns_number 8524
_diffrn_reflns_theta_full 25.25
_diffrn_reflns_theta_max 25.25
_diffrn_reflns_theta_min 2.86
_exptl_absorpt_coefficient_mu 3.043
_exptl_absorpt_correction_T_max 0.6931
_exptl_absorpt_correction_T_min 0.5813
_exptl_absorpt_correction_type multi-scan
_exptl_absorpt_process_details 'Sadabs (Sheldrick, 1996)'
_exptl_crystal_colour colourless
_exptl_crystal_density_diffrn 1.692
_exptl_crystal_description block
_exptl_crystal_F_000 712
_exptl_crystal_size_max 0.20
_exptl_crystal_size_mid 0.18
_exptl_crystal_size_min 0.13
_refine_diff_density_max 1.924
_refine_diff_density_min -1.087
_refine_diff_density_rms 0.129
_refine_ls_extinction_method none
_refine_ls_goodness_of_fit_ref 1.055
_refine_ls_hydrogen_treatment constr
_refine_ls_matrix_type full
_refine_ls_number_parameters 343
_refine_ls_number_reflns 5077
_refine_ls_number_restraints 30
_refine_ls_restrained_S_all 1.056
_refine_ls_R_factor_all 0.0641
_refine_ls_R_factor_gt 0.0530
_refine_ls_shift/su_max 0.000
_refine_ls_shift/su_mean 0.000
_refine_ls_structure_factor_coef Fsqd
_refine_ls_weighting_details 'calc w=1/[\s^2^(Fo^2^)+(0.0606P)^2^+9.7628P] where P=(Fo^2^+2Fc^2^)/3'
_refine_ls_weighting_scheme calc
_refine_ls_wR_factor_gt 0.1467
_refine_ls_wR_factor_ref 0.1551
_reflns_number_gt 4302
_reflns_number_total 5077
_reflns_threshold_expression >2\s(I)
_cod_data_source_file ic4008087_si_002_10.cif
_cod_data_source_block (2a-2)
_cod_database_code 4335381

loop_
_symmetry_equiv_pos_as_xyz
'x, y, z'
'-x, -y, -z'

loop_
_atom_site_label
_atom_site_type_symbol
_atom_site_fract_x
_atom_site_fract_y
_atom_site_fract_z
_atom_site_U_iso_or_equiv
_atom_site_adp_type
_atom_site_occupancy
_atom_site_symmetry_multiplicity
_atom_site_calc_flag
_atom_site_refinement_flags
_atom_site_disorder_assembly
_atom_site_disorder_group
Br1 Br 0.37279(7) 0.60169(5) 0.70676(3) 0.02795(18) Uani 1 1 d . . .
Br2 Br 0.22809(8) 0.88307(5) 0.46415(4) 0.03256(19) Uani 1 1 d . . .
F5 F 0.8070(5) 0.4895(3) 0.5394(2) 0.0359(8) Uani 1 1 d . . .
F6 F 0.8078(5) 0.4273(3) 0.6760(3) 0.0441(9) Uani 1 1 d . . .
F7 F 0.8933(7) 0.5839(4) 0.8357(3) 0.0609(12) Uani 1 1 d . . .
F8 F 0.9819(8) 0.8052(4) 0.8567(3) 0.0726(15) Uani 1 1 d . . .
F9 F 0.9815(7) 0.8679(3) 0.7196(3) 0.0552(11) Uani 1 1 d . . .
F12 F 0.4772(6) 0.9474(3) 0.2708(2) 0.0453(9) Uani 1 1 d . . .
F13 F 0.4424(7) 1.0239(4) 0.1419(3) 0.0631(13) Uani 1 1 d . . .
F14 F 0.7246(8) 1.0042(5) 0.0338(3) 0.0748(16) Uani 1 1 d . . .
F15 F 1.0444(7) 0.9093(5) 0.0571(3) 0.0761(15) Uani 1 1 d . . .
F16 F 1.0868(6) 0.8412(4) 0.1906(3) 0.0530(11) Uani 1 1 d . . .
N1 N 0.6976(6) 0.7554(4) 0.5286(3) 0.0268(10) Uani 1 1 d . . .
N2 N 0.7440(7) 0.7362(4) 0.2972(3) 0.0284(10) Uani 1 1 d . . .
C1 C 0.7198(8) 0.8011(5) 0.4571(4) 0.0285(12) Uani 1 1 d . . .
H1A H 0.8067 0.8703 0.4777 0.034 Uiso 1 1 calc R . .
H1B H 0.5964 0.8231 0.4420 0.034 Uiso 1 1 calc R . .
C2 C 0.7957(8) 0.7135(5) 0.3770(4) 0.0307(13) Uani 1 1 d . . .
H2A H 0.9342 0.7156 0.3842 0.037 Uiso 1 1 calc R . .
H2B H 0.7444 0.6364 0.3705 0.037 Uiso 1 1 calc R . .
C3 C 0.8860(8) 0.7166(5) 0.5493(4) 0.0300(12) Uani 1 1 d . . .
H3A H 0.9200 0.6511 0.4990 0.036 Uiso 1 1 calc R . .
H3B H 0.9838 0.7791 0.5594 0.036 Uiso 1 1 calc R . .
C4 C 0.8851(8) 0.6827(5) 0.6260(4) 0.0300(12) Uani 1 1 d . . .
C5 C 0.8470(8) 0.5697(5) 0.6173(4) 0.0311(13) Uani 1 1 d . . .
C6 C 0.8480(8) 0.5367(5) 0.6869(4) 0.0347(14) Uani 1 1 d . . .
C7 C 0.8909(10) 0.6160(6) 0.7671(4) 0.0436(16) Uani 1 1 d . . .
C8 C 0.9342(11) 0.7274(6) 0.7783(4) 0.0469(17) Uani 1 1 d . . .
C9 C 0.9319(10) 0.7593(5) 0.7080(4) 0.0404(15) Uani 1 1 d . . .
C10 C 0.8073(9) 0.8595(5) 0.3123(4) 0.0311(13) Uani 1 1 d . . .
H10A H 0.7349 0.9104 0.3587 0.037 Uiso 1 1 calc R . .
H10B H 0.9415 0.8729 0.3322 0.037 Uiso 1 1 calc R . .
C11 C 0.7833(9) 0.8909(5) 0.2347(4) 0.0314(13) Uani 1 1 d . . .
C12 C 0.6213(9) 0.9385(5) 0.2195(4) 0.0360(14) Uani 1 1 d . . .
C13 C 0.6011(11) 0.9779(6) 0.1531(5) 0.0443(17) Uani 1 1 d . . .
C14 C 0.7437(12) 0.9685(7) 0.0992(5) 0.052(2) Uani 1 1 d . . .
C15 C 0.9048(11) 0.9201(7) 0.1111(5) 0.0492(18) Uani 1 1 d . . .
C16 C 0.9242(9) 0.8836(6) 0.1786(4) 0.0400(15) Uani 1 1 d . . .
C17 C 0.5452(8) 0.6608(5) 0.5053(4) 0.0302(12) Uani 1 1 d . . .
H17A H 0.5817 0.5959 0.4562 0.045 Uiso 1 1 calc R . .
H17B H 0.4279 0.6877 0.4901 0.045 Uiso 1 1 calc R . .
H17C H 0.5268 0.6373 0.5542 0.045 Uiso 1 1 calc R . .
C18 C 0.6385(9) 0.8532(5) 0.6039(4) 0.0338(13) Uani 1 1 d . . .
H18A H 0.7363 0.9157 0.6200 0.051 Uiso 1 1 calc R . .
H18B H 0.6200 0.8286 0.6523 0.051 Uiso 1 1 calc R . .
H18C H 0.5207 0.8793 0.5885 0.051 Uiso 1 1 calc R . .
C19 C 0.8468(9) 0.6553(5) 0.2257(4) 0.0346(13) Uani 1 1 d . . .
H19A H 0.8046 0.5768 0.2172 0.052 Uiso 1 1 calc R . .
H19B H 0.9822 0.6671 0.2404 0.052 Uiso 1 1 calc R . .
H19C H 0.8207 0.6692 0.1728 0.052 Uiso 1 1 calc R . .
C20 C 0.5365(8) 0.7116(5) 0.2742(4) 0.0344(13) Uani 1 1 d . . .
H20A H 0.4661 0.7631 0.3201 0.052 Uiso 1 1 calc R . .
H20B H 0.5008 0.6326 0.2668 0.052 Uiso 1 1 calc R . .
H20C H 0.5076 0.7232 0.2206 0.052 Uiso 1 1 calc R . .
S22 S 0.5036(5) 0.6344(2) 0.97620(16) 0.0870(9) Uani 1 1 d D . .
O22 O 0.5897(10) 0.6787(6) 1.0646(4) 0.0756(19) Uani 1 1 d . A .
C21 C 0.438(4) 0.7535(16) 0.9492(16) 0.089(3) Uani 0.50 1 d PDU A 1
H21A H 0.5492 0.7880 0.9329 0.134 Uiso 0.50 1 calc PR A 1
H21B H 0.3851 0.8100 0.9989 0.134 Uiso 0.50 1 calc PR A 1
H21C H 0.3440 0.7271 0.9012 0.134 Uiso 0.50 1 calc PR A 1
C23 C 0.262(2) 0.608(2) 1.0009(15) 0.089(3) Uani 0.50 1 d PDU A 1
H23A H 0.2539 0.5417 1.0182 0.134 Uiso 0.50 1 calc PR A 1
H23B H 0.1781 0.5929 0.9499 0.134 Uiso 0.50 1 calc PR A 1
H23C H 0.2231 0.6747 1.0477 0.134 Uiso 0.50 1 calc PR A 1
C21B C 0.547(3) 0.7508(16) 0.9398(15) 0.089(3) Uani 0.50 1 d PDU A 2
H21D H 0.6826 0.7671 0.9398 0.134 Uiso 0.50 1 calc PR A 2
H21E H 0.4902 0.8185 0.9783 0.134 Uiso 0.50 1 calc PR A 2
H21F H 0.4912 0.7301 0.8816 0.134 Uiso 0.50 1 calc PR A 2
C23B C 0.253(2) 0.622(2) 0.9739(16) 0.089(3) Uani 0.50 1 d PDU A 2
H23D H 0.2119 0.5586 0.9914 0.134 Uiso 0.50 1 calc PR A 2
H23E H 0.2019 0.6072 0.9157 0.134 Uiso 0.50 1 calc PR A 2
H23F H 0.2069 0.6927 1.0135 0.134 Uiso 0.50 1 calc PR A 2

loop_
_atom_site_aniso_label
_atom_site_aniso_U_11
_atom_site_aniso_U_22
_atom_site_aniso_U_33
_atom_site_aniso_U_23
_atom_site_aniso_U_13
_atom_site_aniso_U_12
Br1 0.0175(3) 0.0414(3) 0.0272(3) 0.0158(2) -0.0007(2) -0.0019(2)
Br2 0.0232(3) 0.0308(3) 0.0458(4) 0.0170(3) -0.0010(2) 0.0007(2)
F5 0.0365(19) 0.0280(18) 0.041(2) 0.0106(15) -0.0058(15) -0.0011(14)
F6 0.038(2) 0.040(2) 0.067(3) 0.035(2) -0.0029(18) 0.0008(16)
F7 0.075(3) 0.075(3) 0.050(3) 0.043(2) -0.008(2) 0.005(2)
F8 0.112(4) 0.058(3) 0.039(2) 0.013(2) -0.030(3) -0.009(3)
F9 0.078(3) 0.033(2) 0.050(2) 0.0149(18) -0.028(2) -0.016(2)
F12 0.052(2) 0.045(2) 0.043(2) 0.0178(18) 0.0055(18) 0.0161(18)
F13 0.075(3) 0.060(3) 0.067(3) 0.039(2) -0.021(2) 0.007(2)
F14 0.100(4) 0.089(4) 0.053(3) 0.053(3) -0.021(3) -0.029(3)
F15 0.070(3) 0.113(4) 0.056(3) 0.047(3) 0.015(2) -0.021(3)
F16 0.037(2) 0.074(3) 0.057(3) 0.035(2) 0.0088(19) -0.001(2)
N1 0.026(2) 0.026(2) 0.029(2) 0.012(2) 0.0004(19) 0.0017(19)
N2 0.031(3) 0.027(2) 0.028(2) 0.011(2) -0.001(2) 0.000(2)
C1 0.029(3) 0.029(3) 0.029(3) 0.012(2) -0.001(2) 0.003(2)
C2 0.030(3) 0.031(3) 0.034(3) 0.016(3) -0.002(2) 0.001(2)
C3 0.025(3) 0.029(3) 0.039(3) 0.016(3) -0.004(2) -0.001(2)
C4 0.026(3) 0.033(3) 0.035(3) 0.017(3) -0.006(2) 0.000(2)
C5 0.023(3) 0.034(3) 0.036(3) 0.013(3) -0.003(2) 0.002(2)
C6 0.029(3) 0.033(3) 0.051(4) 0.025(3) -0.001(3) 0.003(2)
C7 0.045(4) 0.056(4) 0.041(4) 0.030(3) -0.005(3) 0.006(3)
C8 0.058(4) 0.044(4) 0.035(4) 0.012(3) -0.017(3) -0.002(3)
C9 0.048(4) 0.029(3) 0.043(4) 0.015(3) -0.013(3) -0.005(3)
C10 0.035(3) 0.028(3) 0.029(3) 0.011(2) -0.004(2) -0.005(2)
C11 0.040(3) 0.025(3) 0.029(3) 0.011(2) -0.005(3) -0.005(2)
C12 0.048(4) 0.029(3) 0.030(3) 0.010(3) 0.001(3) -0.001(3)
C13 0.057(4) 0.035(3) 0.045(4) 0.022(3) -0.016(3) -0.002(3)
C14 0.069(5) 0.056(4) 0.042(4) 0.034(4) -0.012(4) -0.019(4)
C15 0.051(4) 0.062(5) 0.038(4) 0.025(3) 0.003(3) -0.021(4)
C16 0.037(3) 0.043(4) 0.043(4) 0.021(3) -0.003(3) -0.010(3)
C17 0.026(3) 0.030(3) 0.036(3) 0.014(3) -0.002(2) -0.002(2)
C18 0.038(3) 0.033(3) 0.029(3) 0.010(3) 0.000(3) 0.003(3)
C19 0.042(3) 0.034(3) 0.028(3) 0.011(3) 0.004(3) 0.006(3)
C20 0.027(3) 0.037(3) 0.038(3) 0.014(3) -0.008(3) -0.003(2)
S22 0.136(3) 0.0596(14) 0.0580(14) 0.0133(11) -0.0276(15) 0.0232(15)
O22 0.098(5) 0.076(4) 0.055(4) 0.031(3) -0.028(3) -0.006(4)
C21 0.102(7) 0.080(5) 0.082(6) 0.027(5) -0.039(6) 0.018(5)
C23 0.102(7) 0.080(5) 0.082(6) 0.027(5) -0.039(6) 0.018(5)
C21B 0.102(7) 0.080(5) 0.082(6) 0.027(5) -0.039(6) 0.018(5)
C23B 0.102(7) 0.080(5) 0.082(6) 0.027(5) -0.039(6) 0.018(5)

loop_
_atom_type_symbol
_atom_type_description
_atom_type_scat_dispersion_real
_atom_type_scat_dispersion_imag
_atom_type_scat_source
C C 0.0033 0.0016 'International Tables Vol C Tables 4.2.6.8 and 6.1.1.4'
H H 0.0000 0.0000 'International Tables Vol C Tables 4.2.6.8 and 6.1.1.4'
N N 0.0061 0.0033 'International Tables Vol C Tables 4.2.6.8 and 6.1.1.4'
O O 0.0106 0.0060 'International Tables Vol C Tables 4.2.6.8 and 6.1.1.4'
F F 0.0171 0.0103 'International Tables Vol C Tables 4.2.6.8 and 6.1.1.4'
S S 0.1246 0.1234 'International Tables Vol C Tables 4.2.6.8 and 6.1.1.4'
Br Br -0.2901 2.4595 'International Tables Vol C Tables 4.2.6.8 and 6.1.1.4'

loop_
_geom_angle_atom_site_label_1
_geom_angle_atom_site_label_2
_geom_angle_atom_site_label_3
_geom_angle
C18 N1 C17 108.3(4)
C18 N1 C1 105.5(4)
C17 N1 C1 111.2(4)
C18 N1 C3 110.7(4)
C17 N1 C3 111.7(4)
C1 N1 C3 109.2(4)
C19 N2 C2 106.8(4)
C19 N2 C20 107.9(5)
C2 N2 C20 111.1(4)
C19 N2 C10 110.8(5)
C2 N2 C10 108.2(4)
C20 N2 C10 112.0(4)
N1 C1 C2 112.1(4)
N1 C1 H1A 109.2
C2 C1 H1A 109.2
N1 C1 H1B 109.2
C2 C1 H1B 109.2
H1A C1 H1B 107.9
N2 C2 C1 111.9(5)
N2 C2 H2A 109.2
C1 C2 H2A 109.2
N2 C2 H2B 109.2
C1 C2 H2B 109.2
H2A C2 H2B 107.9
C4 C3 N1 113.4(5)
C4 C3 H3A 108.9
N1 C3 H3A 108.9
C4 C3 H3B 108.9
N1 C3 H3B 108.9
H3A C3 H3B 107.7
C9 C4 C5 116.5(5)
C9 C4 C3 122.4(5)
C5 C4 C3 121.1(5)
F5 C5 C6 118.0(5)
F5 C5 C4 120.0(5)
C6 C5 C4 121.9(6)
F6 C6 C7 120.3(6)
F6 C6 C5 120.2(6)
C7 C6 C5 119.5(6)
F7 C7 C6 119.8(6)
F7 C7 C8 119.7(6)
C6 C7 C8 120.4(6)
F8 C8 C7 120.8(6)
F8 C8 C9 119.9(6)
C7 C8 C9 119.3(6)
F9 C9 C8 118.6(6)
F9 C9 C4 119.2(6)
C8 C9 C4 122.2(6)
C11 C10 N2 114.1(5)
C11 C10 H10A 108.7
N2 C10 H10A 108.7
C11 C10 H10B 108.7
N2 C10 H10B 108.7
H10A C10 H10B 107.6
C16 C11 C12 116.0(6)
C16 C11 C10 122.8(6)
C12 C11 C10 121.0(6)
F12 C12 C13 117.9(6)
F12 C12 C11 119.5(5)
C13 C12 C11 122.6(6)
F13 C13 C14 120.7(6)
F13 C13 C12 120.0(7)
C14 C13 C12 119.2(7)
F14 C14 C13 119.8(8)
F14 C14 C15 120.1(7)
C13 C14 C15 120.0(6)
F15 C15 C14 119.9(7)
F15 C15 C16 120.0(7)
C14 C15 C16 120.0(7)
F16 C16 C15 118.5(6)
F16 C16 C11 119.3(6)
C15 C16 C11 122.1(7)
N1 C17 H17A 109.5
N1 C17 H17B 109.5
H17A C17 H17B 109.5
N1 C17 H17C 109.5
H17A C17 H17C 109.5
H17B C17 H17C 109.5
N1 C18 H18A 109.5
N1 C18 H18B 109.5
H18A C18 H18B 109.5
N1 C18 H18C 109.5
H18A C18 H18C 109.5
H18B C18 H18C 109.5
N2 C19 H19A 109.5
N2 C19 H19B 109.5
H19A C19 H19B 109.5
N2 C19 H19C 109.5
H19A C19 H19C 109.5
H19B C19 H19C 109.5
N2 C20 H20A 109.5
N2 C20 H20B 109.5
H20A C20 H20B 109.5
N2 C20 H20C 109.5
H20A C20 H20C 109.5
H20B C20 H20C 109.5
O22 S22 C23B 112.5(9)
O22 S22 C21 108.4(8)
O22 S22 C21B 103.4(8)
C23B S22 C21B 102.1(10)
O22 S22 C23 98.7(8)
C21 S22 C23 91.0(11)
S22 C21 H21A 109.5
S22 C21 H21B 109.5
H21A C21 H21B 109.5
S22 C21 H21C 109.5
H21A C21 H21C 109.5
H21B C21 H21C 109.5
S22 C23 H23A 109.5
S22 C23 H23B 109.5
H23A C23 H23B 109.5
S22 C23 H23C 109.5
H23A C23 H23C 109.5
H23B C23 H23C 109.5
S22 C21B H21D 109.5
S22 C21B H21E 109.5
H21D C21B H21E 109.5
S22 C21B H21F 109.5
H21D C21B H21F 109.5
H21E C21B H21F 109.5
S22 C23B H23D 109.5
S22 C23B H23E 109.5
H23D C23B H23E 109.5
S22 C23B H23F 109.5
H23D C23B H23F 109.5
H23E C23B H23F 109.5

loop_
_geom_bond_atom_site_label_1
_geom_bond_atom_site_label_2
_geom_bond_distance
F5 C5 1.342(7)
F6 C6 1.341(7)
F7 C7 1.352(7)
F8 C8 1.345(8)
F9 C9 1.342(7)
F12 C12 1.343(8)
F13 C13 1.338(8)
F14 C14 1.336(8)
F15 C15 1.345(8)
F16 C16 1.342(8)
N1 C18 1.500(7)
N1 C17 1.505(7)
N1 C1 1.519(7)
N1 C3 1.526(7)
N2 C19 1.504(8)
N2 C2 1.506(7)
N2 C20 1.507(7)
N2 C10 1.527(7)
C1 C2 1.531(8)
C1 H1A 0.9900
C1 H1B 0.9900
C2 H2A 0.9900
C2 H2B 0.9900
C3 C4 1.497(8)
C3 H3A 0.9900
C3 H3B 0.9900
C4 C9 1.382(9)
C4 C5 1.393(8)
C5 C6 1.375(9)
C6 C7 1.368(10)
C7 C8 1.369(10)
C8 C9 1.379(10)
C10 C11 1.500(8)
C10 H10A 0.9900
C10 H10B 0.9900
C11 C16 1.383(9)
C11 C12 1.389(9)
C12 C13 1.383(9)
C13 C14 1.362(11)
C14 C15 1.372(12)
C15 C16 1.375(10)
C17 H17A 0.9800
C17 H17B 0.9800
C17 H17C 0.9800
C18 H18A 0.9800
C18 H18B 0.9800
C18 H18C 0.9800
C19 H19A 0.9800
C19 H19B 0.9800
C19 H19C 0.9800
C20 H20A 0.9800
C20 H20B 0.9800
C20 H20C 0.9800
S22 O22 1.482(6)
S22 C23B 1.787(15)
S22 C21 1.801(14)
S22 C21B 1.803(15)
S22 C23 1.831(15)
C21 H21A 0.9800
C21 H21B 0.9800
C21 H21C 0.9800
C23 H23A 0.9800
C23 H23B 0.9800
C23 H23C 0.9800
C21B H21D 0.9800
C21B H21E 0.9800
C21B H21F 0.9800
C23B H23D 0.9800
C23B H23E 0.9800
C23B H23F 0.9800

loop_
_geom_torsion_atom_site_label_1
_geom_torsion_atom_site_label_2
_geom_torsion_atom_site_label_3
_geom_torsion_atom_site_label_4
_geom_torsion
C18 N1 C1 C2 175.4(5)
C17 N1 C1 C2 -67.3(6)
C3 N1 C1 C2 56.4(6)
C19 N2 C2 C1 172.6(5)
C20 N2 C2 C1 -70.0(6)
C10 N2 C2 C1 53.3(6)
N1 C1 C2 N2 156.3(4)
C18 N1 C3 C4 57.4(6)
C17 N1 C3 C4 -63.4(6)
C1 N1 C3 C4 173.2(5)
N1 C3 C4 C9 -90.2(7)
N1 C3 C4 C5 93.5(6)
C9 C4 C5 F5 -177.7(5)
C3 C4 C5 F5 -1.2(8)
C9 C4 C5 C6 2.6(9)
C3 C4 C5 C6 179.1(5)
F5 C5 C6 F6 -0.7(8)
C4 C5 C6 F6 179.0(5)
F5 C5 C6 C7 179.1(6)
C4 C5 C6 C7 -1.2(9)
F6 C6 C7 F7 0.2(10)
C5 C6 C7 F7 -179.5(6)
F6 C6 C7 C8 179.2(6)
C5 C6 C7 C8 -0.6(10)
F7 C7 C8 F8 1.0(11)
C6 C7 C8 F8 -178.0(7)
F7 C7 C8 C9 179.8(7)
C6 C7 C8 C9 0.8(11)
F8 C8 C9 F9 1.3(11)
C7 C8 C9 F9 -177.5(7)
F8 C8 C9 C4 179.6(7)
C7 C8 C9 C4 0.7(12)
C5 C4 C9 F9 175.9(6)
C3 C4 C9 F9 -0.6(10)
C5 C4 C9 C8 -2.4(10)
C3 C4 C9 C8 -178.8(6)
C19 N2 C10 C11 57.1(6)
C2 N2 C10 C11 173.9(5)
C20 N2 C10 C11 -63.4(7)
N2 C10 C11 C16 -92.7(7)
N2 C10 C11 C12 92.9(7)
C16 C11 C12 F12 179.3(5)
C10 C11 C12 F12 -6.0(9)
C16 C11 C12 C13 -0.7(9)
C10 C11 C12 C13 174.1(6)
F12 C12 C13 F13 0.6(9)
C11 C12 C13 F13 -179.4(6)
F12 C12 C13 C14 -179.1(6)
C11 C12 C13 C14 0.9(10)
F13 C13 C14 F14 -0.9(11)
C12 C13 C14 F14 178.7(6)
F13 C13 C14 C15 -179.4(7)
C12 C13 C14 C15 0.3(11)
F14 C14 C15 F15 0.5(11)
C13 C14 C15 F15 179.0(7)
F14 C14 C15 C16 179.9(7)
C13 C14 C15 C16 -1.6(11)
F15 C15 C16 F16 2.3(10)
C14 C15 C16 F16 -177.1(6)
F15 C15 C16 C11 -178.7(6)
C14 C15 C16 C11 1.9(11)
C12 C11 C16 F16 178.3(6)
C10 C11 C16 F16 3.6(9)
C12 C11 C16 C15 -0.7(9)
C10 C11 C16 C15 -175.3(6)
